data_4084588
loop_
_publ_author_name
'Lee, Jhen-Yi'
'Ghosh, Dabalina'
'Lee, Jing-Yi'
'Wu, Shih-Sheng'
'Hu, Ching-Han'
'Liu, Shuang-De'
'Lee, Hon Man'

_publ_section_title
;
 Zwitterionic Palladium Complexes: Room-Temperature Suzuki--Miyaura
 Cross-Coupling of Sterically Hindered Substrates in an Aqueous Medium
;
_journal_issue 22
_journal_name_full Organometallics
_journal_page_first 6481
_journal_paper_doi 10.1021/om500834y
_journal_volume 33
_journal_year 2014
_chemical_formula_moiety 'C25 H24 Cl3 N3 O2 Pd'
_chemical_formula_sum 'C25 H24 Cl3 N3 O2 Pd'
_chemical_formula_weight 611.22
_space_group_IT_number 14
_symmetry_cell_setting monoclinic
_symmetry_Int_Tables_number 14
_symmetry_space_group_name_Hall '-P 2yn'
_symmetry_space_group_name_H-M 'P 1 21/n 1'
_atom_sites_solution_hydrogens geom
_atom_sites_solution_primary direct
_atom_sites_solution_secondary difmap
_audit_creation_method SHELXL-97
_cell_angle_alpha 90.00
_cell_angle_beta 95.488(6)
_cell_angle_gamma 90.00
_cell_formula_units_Z 4
_cell_length_a 9.8749(8)
_cell_length_b 11.9278(9)
_cell_length_c 21.6857(18)
_cell_measurement_reflns_used 833
_cell_measurement_temperature 150(2)
_cell_measurement_theta_max 19.7
_cell_measurement_theta_min 3.2
_cell_volume 2542.6(4)
_computing_cell_refinement 'SAINT (Bruker, 2007)'
_computing_data_collection 'APEX2 (Bruker, 2007)'
_computing_data_reduction 'SAINT (Bruker, 2007)'
_computing_molecular_graphics 'SHELXTL (Sheldrick, 2008)'
_computing_publication_material 'DIAMOND (Brandenburg, 2006)'
_computing_structure_refinement 'SHELXTL (Sheldrick, 2008)'
_computing_structure_solution 'SHELXTL (Sheldrick, 2008)'
_diffrn_ambient_temperature 150(2)
_diffrn_measured_fraction_theta_full 0.999
_diffrn_measured_fraction_theta_max 0.999
_diffrn_measurement_device_type 'Bruker SMART APEXII'
_diffrn_measurement_method \w
_diffrn_radiation_monochromator graphite
_diffrn_radiation_type MoK\a
_diffrn_radiation_wavelength 0.71073
_diffrn_reflns_av_R_equivalents 0.1424
_diffrn_reflns_av_sigmaI/netI 0.1170
_diffrn_reflns_limit_h_max 12
_diffrn_reflns_limit_h_min -12
_diffrn_reflns_limit_k_max 14
_diffrn_reflns_limit_k_min -14
_diffrn_reflns_limit_l_max 27
_diffrn_reflns_limit_l_min -27
_diffrn_reflns_number 24258
_diffrn_reflns_theta_full 26.50
_diffrn_reflns_theta_max 26.50
_diffrn_reflns_theta_min 1.89
_diffrn_source 'fine-focus sealed tube'
_diffrn_standards_decay_% 0
_diffrn_standards_interval_count 0
_diffrn_standards_interval_time 0
_diffrn_standards_number 0
_exptl_absorpt_coefficient_mu 1.073
_exptl_absorpt_correction_T_max 0.8140
_exptl_absorpt_correction_T_min 0.7752
_exptl_absorpt_correction_type multi-scan
_exptl_absorpt_process_details 'SADABS (Sheldrick, 2003)'
_exptl_crystal_colour yellow
_exptl_crystal_density_diffrn 1.597
_exptl_crystal_density_method 'not measured'
_exptl_crystal_description prism
_exptl_crystal_F_000 1232
_exptl_crystal_size_max 0.25
_exptl_crystal_size_mid 0.20
_exptl_crystal_size_min 0.20
_refine_diff_density_max 0.620
_refine_diff_density_min -0.803
_refine_diff_density_rms 0.134
_refine_ls_extinction_method none
_refine_ls_goodness_of_fit_ref 0.991
_refine_ls_hydrogen_treatment constr
_refine_ls_matrix_type full
_refine_ls_number_parameters 309
_refine_ls_number_reflns 5268
_refine_ls_number_restraints 0
_refine_ls_restrained_S_all 0.991
_refine_ls_R_factor_all 0.1147
_refine_ls_R_factor_gt 0.0520
_refine_ls_shift/su_max 0.000
_refine_ls_shift/su_mean 0.000
_refine_ls_structure_factor_coef Fsqd
_refine_ls_weighting_details 'calc w=1/[\s^2^(Fo^2^)+(0.0411P)^2^+0.0000P] where P=(Fo^2^+2Fc^2^)/3'
_refine_ls_weighting_scheme calc
_refine_ls_wR_factor_gt 0.0982
_refine_ls_wR_factor_ref 0.1234
_reflns_number_gt 3108
_reflns_number_total 5268
_reflns_threshold_expression I>2\s
_cod_data_source_file om500834y_si_002.cif
_cod_data_source_block ljy851.2g
_cod_depositor_comments 'Adding full bibliography for 4084585--4084591.cif.'
_cod_original_sg_symbol_H-M 'P 21/n'
_cod_database_code 4084588

loop_
_symmetry_equiv_pos_as_xyz
'x, y, z'
'-x+1/2, y+1/2, -z+1/2'
'-x, -y, -z'
'x-1/2, -y-1/2, z-1/2'

loop_
_atom_site_label
_atom_site_type_symbol
_atom_site_fract_x
_atom_site_fract_y
_atom_site_fract_z
_atom_site_U_iso_or_equiv
_atom_site_adp_type
_atom_site_occupancy
_atom_site_symmetry_multiplicity
_atom_site_calc_flag
_atom_site_refinement_flags
C1 C 0.2372(6) 0.1182(5) 0.1296(3) 0.0246(14) Uani 1 1 d .
H1 H 0.2903 0.1227 0.1712 0.029 Uiso 1 1 calc R
C2 C 0.4658(6) 0.1607(5) 0.0953(3) 0.0264(14) Uani 1 1 d .
C3 C 0.3046(7) 0.1201(5) 0.0207(3) 0.0280(15) Uani 1 1 d .
H3 H 0.2183 0.1028 -0.0003 0.034 Uiso 1 1 calc R
C4 C 0.4218(7) 0.1319(5) -0.0053(3) 0.0292(15) Uani 1 1 d .
H4 H 0.4333 0.1253 -0.0482 0.035 Uiso 1 1 calc R
C5 C 0.5377(6) 0.1834(5) 0.1567(3) 0.0302(15) Uani 1 1 d .
C6 C 0.5015(7) 0.2749(5) 0.1904(3) 0.0349(16) Uani 1 1 d .
H6 H 0.4276 0.3211 0.1749 0.042 Uiso 1 1 calc R
C7 C 0.5745(9) 0.2995(7) 0.2478(3) 0.055(2) Uani 1 1 d .
H7 H 0.5524 0.3637 0.2707 0.066 Uiso 1 1 calc R
C8 C 0.6779(9) 0.2296(8) 0.2703(4) 0.061(2) Uani 1 1 d .
H8 H 0.7256 0.2444 0.3096 0.073 Uiso 1 1 calc R
C9 C 0.7126(8) 0.1398(8) 0.2371(4) 0.066(3) Uani 1 1 d .
H9 H 0.7856 0.0931 0.2531 0.079 Uiso 1 1 calc R
C10 C 0.6435(7) 0.1147(7) 0.1802(3) 0.0470(19) Uani 1 1 d .
H10 H 0.6684 0.0511 0.1574 0.056 Uiso 1 1 calc R
C11 C 0.6630(7) 0.1891(5) 0.0316(3) 0.0347(16) Uani 1 1 d .
H11A H 0.6944 0.1458 -0.0033 0.042 Uiso 1 1 calc R
H11B H 0.7244 0.1720 0.0693 0.042 Uiso 1 1 calc R
C12 C 0.6693(6) 0.3129(5) 0.0176(3) 0.0285(14) Uani 1 1 d .
C13 C 0.7123(6) 0.3888(5) 0.0636(3) 0.0353(16) Uani 1 1 d .
H13 H 0.7397 0.3643 0.1046 0.042 Uiso 1 1 calc R
C14 C 0.7145(7) 0.5021(6) 0.0482(3) 0.0383(17) Uani 1 1 d .
H14 H 0.7428 0.5553 0.0794 0.046 Uiso 1 1 calc R
C15 C 0.6764(7) 0.5393(5) -0.0116(3) 0.0362(16) Uani 1 1 d .
H15 H 0.6798 0.6168 -0.0214 0.043 Uiso 1 1 calc R
C16 C 0.6335(6) 0.4620(5) -0.0566(3) 0.0309(14) Uani 1 1 d .
C17 C 0.6308(6) 0.3495(5) -0.0425(3) 0.0319(15) Uani 1 1 d .
H17 H 0.6025 0.2966 -0.0738 0.038 Uiso 1 1 calc R
C18 C 0.5318(8) 0.4285(5) -0.1595(3) 0.048(2) Uani 1 1 d .
H18A H 0.5951 0.3687 -0.1686 0.072 Uiso 1 1 calc R
H18B H 0.5031 0.4697 -0.1976 0.072 Uiso 1 1 calc R
H18C H 0.4520 0.3955 -0.1429 0.072 Uiso 1 1 calc R
C19 C 0.1299(6) 0.2081(5) 0.1280(3) 0.0273(15) Uani 1 1 d .
C20 C 0.0543(7) 0.2167(5) 0.1848(3) 0.0352(16) Uani 1 1 d .
H20A H 0.0970 0.2741 0.2126 0.053 Uiso 1 1 calc R
H20B H 0.0572 0.1443 0.2062 0.053 Uiso 1 1 calc R
H20C H -0.0406 0.2374 0.1726 0.053 Uiso 1 1 calc R
C21 C 0.0466(6) -0.2510(5) 0.0553(3) 0.0272(14) Uani 1 1 d .
H21 H 0.0230 -0.2000 0.0224 0.033 Uiso 1 1 calc R
C22 C 0.0148(6) -0.3631(5) 0.0465(3) 0.0284(14) Uani 1 1 d .
H22 H -0.0276 -0.3884 0.0078 0.034 Uiso 1 1 calc R
C23 C 0.0453(6) -0.4387(5) 0.0948(3) 0.0302(15) Uani 1 1 d .
H23 H 0.0248 -0.5162 0.0902 0.036 Uiso 1 1 calc R
C24 C 0.1069(7) -0.3958(5) 0.1496(3) 0.0282(15) Uani 1 1 d .
C25 C 0.1408(6) -0.2838(5) 0.1552(3) 0.0279(15) Uani 1 1 d .
H25 H 0.1872 -0.2572 0.1928 0.034 Uiso 1 1 calc R
Cl1 Cl -0.05417(17) 0.01043(13) 0.09125(8) 0.0390(4) Uani 1 1 d .
Cl2 Cl 0.39016(16) -0.10188(12) 0.14687(7) 0.0293(4) Uani 1 1 d .
Cl3 Cl 0.1409(2) -0.48186(13) 0.21345(7) 0.0465(5) Uani 1 1 d .
N1 N 0.3325(5) 0.1379(4) 0.0837(2) 0.0235(11) Uani 1 1 d .
N2 N 0.5223(5) 0.1553(4) 0.0414(2) 0.0290(12) Uani 1 1 d .
N3 N 0.1096(5) -0.2115(4) 0.1085(2) 0.0218(11) Uani 1 1 d .
O1 O 0.5980(5) 0.5036(3) -0.1148(2) 0.0408(12) Uani 1 1 d .
O2 O 0.1089(4) 0.2717(3) 0.08439(19) 0.0339(11) Uani 1 1 d .
Pd1 Pd 0.16752(5) -0.04315(4) 0.11924(2) 0.02316(14) Uani 1 1 d .

loop_
_atom_site_aniso_label
_atom_site_aniso_U_11
_atom_site_aniso_U_22
_atom_site_aniso_U_33
_atom_site_aniso_U_23
_atom_site_aniso_U_13
_atom_site_aniso_U_12
C1 0.023(4) 0.028(3) 0.023(3) -0.005(2) 0.006(3) -0.006(3)
C2 0.028(4) 0.020(3) 0.032(3) 0.006(3) 0.006(3) -0.001(3)
C3 0.032(4) 0.026(3) 0.026(3) 0.002(3) 0.002(3) -0.003(3)
C4 0.034(4) 0.025(3) 0.029(3) 0.001(3) 0.002(3) -0.005(3)
C5 0.022(4) 0.038(4) 0.030(4) 0.005(3) 0.003(3) -0.008(3)
C6 0.035(4) 0.035(4) 0.034(4) 0.001(3) -0.001(3) -0.008(3)
C7 0.067(6) 0.052(5) 0.045(5) -0.010(4) 0.007(4) -0.031(4)
C8 0.055(6) 0.089(7) 0.036(5) -0.004(4) -0.009(4) -0.018(5)
C9 0.044(6) 0.100(7) 0.053(5) 0.016(5) -0.007(4) -0.002(5)
C10 0.022(4) 0.077(6) 0.041(4) 0.002(4) 0.000(3) 0.004(4)
C11 0.026(4) 0.042(4) 0.037(4) 0.003(3) 0.008(3) 0.002(3)
C12 0.023(4) 0.029(3) 0.035(4) -0.001(3) 0.010(3) 0.001(3)
C13 0.027(4) 0.046(4) 0.035(4) -0.003(3) 0.013(3) -0.008(3)
C14 0.029(4) 0.041(4) 0.046(4) -0.014(3) 0.012(3) -0.012(3)
C15 0.033(4) 0.026(3) 0.051(4) -0.004(3) 0.011(3) -0.004(3)
C16 0.024(4) 0.032(3) 0.038(4) 0.001(3) 0.008(3) -0.004(3)
C17 0.026(4) 0.029(4) 0.041(4) -0.006(3) 0.005(3) -0.002(3)
C18 0.059(6) 0.040(4) 0.042(4) 0.001(3) -0.007(4) -0.002(4)
C19 0.025(4) 0.022(3) 0.035(4) -0.009(3) 0.002(3) 0.003(3)
C20 0.029(4) 0.036(4) 0.043(4) -0.002(3) 0.012(3) -0.001(3)
C21 0.021(4) 0.029(3) 0.032(4) 0.003(3) 0.003(3) 0.000(3)
C22 0.022(4) 0.033(4) 0.029(3) -0.005(3) -0.001(3) 0.003(3)
C23 0.038(4) 0.027(4) 0.027(3) -0.001(3) 0.010(3) 0.002(3)
C24 0.036(4) 0.026(3) 0.022(3) 0.002(3) 0.003(3) -0.006(3)
C25 0.026(4) 0.029(3) 0.028(3) -0.004(3) 0.001(3) -0.004(3)
Cl1 0.0238(10) 0.0316(9) 0.0598(11) -0.0087(7) -0.0061(8) 0.0022(7)
Cl2 0.0242(9) 0.0260(8) 0.0371(9) -0.0026(6) -0.0001(7) 0.0030(6)
Cl3 0.0776(15) 0.0298(10) 0.0305(9) 0.0059(7) -0.0025(9) -0.0081(8)
N1 0.022(3) 0.025(3) 0.023(3) 0.004(2) 0.001(2) -0.003(2)
N2 0.029(3) 0.026(3) 0.033(3) 0.005(2) 0.009(3) -0.002(2)
N3 0.022(3) 0.022(3) 0.021(3) 0.000(2) 0.001(2) -0.004(2)
O1 0.046(3) 0.030(2) 0.045(3) 0.004(2) -0.002(2) 0.001(2)
O2 0.038(3) 0.027(2) 0.036(3) 0.007(2) 0.000(2) 0.006(2)
Pd1 0.0218(3) 0.0205(2) 0.0271(2) 0.0004(2) 0.00181(18) -0.0011(2)

loop_
_atom_type_symbol
_atom_type_description
_atom_type_scat_dispersion_real
_atom_type_scat_dispersion_imag
_atom_type_scat_source
C C 0.0033 0.0016 'International Tables Vol C Tables 4.2.6.8 and 6.1.1.4'
H H 0.0000 0.0000 'International Tables Vol C Tables 4.2.6.8 and 6.1.1.4'
N N 0.0061 0.0033 'International Tables Vol C Tables 4.2.6.8 and 6.1.1.4'
O O 0.0106 0.0060 'International Tables Vol C Tables 4.2.6.8 and 6.1.1.4'
Cl Cl 0.1484 0.1585 'International Tables Vol C Tables 4.2.6.8 and 6.1.1.4'
Pd Pd -0.9988 1.0072 'International Tables Vol C Tables 4.2.6.8 and 6.1.1.4'

loop_
_geom_angle_atom_site_label_1
_geom_angle_atom_site_label_2
_geom_angle_atom_site_label_3
_geom_angle
N1 C1 C19 111.7(5)
N1 C1 Pd1 108.0(4)
C19 C1 Pd1 116.0(4)
N1 C1 H1 106.9
C19 C1 H1 106.9
Pd1 C1 H1 106.9
N2 C2 N1 108.0(5)
N2 C2 C5 126.2(6)
N1 C2 C5 125.8(6)
C4 C3 N1 107.5(5)
C4 C3 H3 126.2
N1 C3 H3 126.2
C3 C4 N2 107.5(5)
C3 C4 H4 126.3
N2 C4 H4 126.3
C6 C5 C10 119.9(6)
C6 C5 C2 119.8(6)
C10 C5 C2 120.2(6)
C5 C6 C7 119.7(7)
C5 C6 H6 120.2
C7 C6 H6 120.2
C8 C7 C6 119.3(7)
C8 C7 H7 120.4
C6 C7 H7 120.4
C9 C8 C7 120.6(7)
C9 C8 H8 119.7
C7 C8 H8 119.7
C8 C9 C10 121.2(8)
C8 C9 H9 119.4
C10 C9 H9 119.4
C9 C10 C5 119.3(8)
C9 C10 H10 120.4
C5 C10 H10 120.4
N2 C11 C12 110.6(5)
N2 C11 H11A 109.5
C12 C11 H11A 109.5
N2 C11 H11B 109.5
C12 C11 H11B 109.5
H11A C11 H11B 108.1
C13 C12 C17 120.5(6)
C13 C12 C11 120.7(6)
C17 C12 C11 118.8(5)
C12 C13 C14 118.2(6)
C12 C13 H13 120.9
C14 C13 H13 120.9
C15 C14 C13 121.7(6)
C15 C14 H14 119.2
C13 C14 H14 119.2
C16 C15 C14 119.0(6)
C16 C15 H15 120.5
C14 C15 H15 120.5
O1 C16 C17 123.4(6)
O1 C16 C15 116.3(6)
C17 C16 C15 120.3(6)
C16 C17 C12 120.3(6)
C16 C17 H17 119.8
C12 C17 H17 119.8
O1 C18 H18A 109.5
O1 C18 H18B 109.5
H18A C18 H18B 109.5
O1 C18 H18C 109.5
H18A C18 H18C 109.5
H18B C18 H18C 109.5
O2 C19 C1 122.1(6)
O2 C19 C20 122.3(6)
C1 C19 C20 115.6(5)
C19 C20 H20A 109.5
C19 C20 H20B 109.5
H20A C20 H20B 109.5
C19 C20 H20C 109.5
H20A C20 H20C 109.5
H20B C20 H20C 109.5
N3 C21 C22 122.6(5)
N3 C21 H21 118.7
C22 C21 H21 118.7
C21 C22 C23 119.4(6)
C21 C22 H22 120.3
C23 C22 H22 120.3
C24 C23 C22 117.0(6)
C24 C23 H23 121.5
C22 C23 H23 121.5
C25 C24 C23 121.1(5)
C25 C24 Cl3 118.6(5)
C23 C24 Cl3 120.3(4)
N3 C25 C24 121.3(5)
N3 C25 H25 119.4
C24 C25 H25 119.4
C2 N1 C3 108.4(5)
C2 N1 C1 126.3(5)
C3 N1 C1 124.8(5)
C2 N2 C4 108.7(5)
C2 N2 C11 125.8(5)
C4 N2 C11 124.7(5)
C21 N3 C25 118.5(5)
C21 N3 Pd1 122.1(4)
C25 N3 Pd1 119.3(4)
C16 O1 C18 117.1(5)
C1 Pd1 N3 176.2(2)
C1 Pd1 Cl1 93.94(17)
N3 Pd1 Cl1 89.66(14)
C1 Pd1 Cl2 87.46(17)
N3 Pd1 Cl2 88.93(14)
Cl1 Pd1 Cl2 178.58(6)

loop_
_geom_bond_atom_site_label_1
_geom_bond_atom_site_label_2
_geom_bond_distance
C1 N1 1.453(7)
C1 C19 1.505(8)
C1 Pd1 2.049(5)
C1 H1 1.0000
C2 N2 1.343(7)
C2 N1 1.344(7)
C2 C5 1.474(8)
C3 C4 1.343(8)
C3 N1 1.384(7)
C3 H3 0.9500
C4 N2 1.378(7)
C4 H4 0.9500
C5 C6 1.378(8)
C5 C10 1.386(9)
C6 C7 1.410(9)
C6 H6 0.9500
C7 C8 1.370(11)
C7 H7 0.9500
C8 C9 1.354(11)
C8 H8 0.9500
C9 C10 1.384(10)
C9 H9 0.9500
C10 H10 0.9500
C11 N2 1.482(8)
C11 C12 1.510(8)
C11 H11A 0.9900
C11 H11B 0.9900
C12 C13 1.382(8)
C12 C17 1.392(8)
C13 C14 1.393(9)
C13 H13 0.9500
C14 C15 1.388(9)
C14 H14 0.9500
C15 C16 1.379(8)
C15 H15 0.9500
C16 O1 1.370(7)
C16 C17 1.378(8)
C17 H17 0.9500
C18 O1 1.431(7)
C18 H18A 0.9800
C18 H18B 0.9800
C18 H18C 0.9800
C19 O2 1.214(7)
C19 C20 1.504(8)
C20 H20A 0.9800
C20 H20B 0.9800
C20 H20C 0.9800
C21 N3 1.341(7)
C21 C22 1.383(8)
C21 H21 0.9500
C22 C23 1.393(8)
C22 H22 0.9500
C23 C24 1.381(8)
C23 H23 0.9500
C24 C25 1.380(8)
C24 Cl3 1.729(6)
C25 N3 1.343(7)
C25 H25 0.9500
Cl1 Pd1 2.3055(17)
Cl2 Pd1 2.3305(16)
N3 Pd1 2.095(4)
